data_1551101
loop_
_publ_author_name
'Fan, Xiaoxia'
'Zhang, Dan'
'Jiang, Shiyu'
'Wang, Heng'
'Lin, Lin-Ting'
'Zheng, Bo'
'Xu, Wen-Hua'
'Zhao, Yanxia'
'Hay, Benjamin P.'
'Chan, Yi-Tsu'
'Yang, Xiao-Juan'
'Li, Xiaopeng'
'Wu, Biao'

_publ_section_title
;
 Construction and interconversion of anion-coordination-based
 (&#x2018;aniono&#x2019;) grids and double helicates modulated by
 counter-cations
;
_journal_name_full 'Chemical Science'
_journal_paper_doi 10.1039/C9SC02012H
_journal_year 2019
_chemical_formula_sum 'C95 H147 N17 O15 P'
_chemical_formula_weight 1798.26
_chemical_properties_physical Air-sensitive
_space_group_crystal_system monoclinic
_space_group_IT_number 5
_space_group_name_Hall 'C 2y'
_space_group_name_H-M_alt 'C 1 2 1'
_symmetry_space_group_name_Hall 'C 2y'
_symmetry_space_group_name_H-M 'C 1 2 1'
_atom_sites_solution_hydrogens geom
_audit_creation_method SHELXL-2014/7
_audit_update_record
;
2019-05-13 deposited with the CCDC.    2019-05-15 downloaded from the CCDC.
;
_cell_angle_alpha 90
_cell_angle_beta 103.180(4)
_cell_angle_gamma 90
_cell_formula_units_Z 4
_cell_length_a 22.5953(16)
_cell_length_b 26.3348(18)
_cell_length_c 19.0456(12)
_cell_measurement_reflns_used 9912
_cell_measurement_temperature 100(2)
_cell_measurement_theta_max 66.84
_cell_measurement_theta_min 2.62
_cell_volume 11034.4(13)
_computing_structure_refinement 'SHELXL-2014/7 (Sheldrick, 2014)'
_diffrn_ambient_temperature 100(2)
_diffrn_detector_area_resol_mean none
_diffrn_measured_fraction_theta_full 0.970
_diffrn_measured_fraction_theta_max 0.970
_diffrn_measurement_device_type 'Bruker APEX-II CCD'
_diffrn_measurement_method '\f and \w scans'
_diffrn_radiation_type CuK\a
_diffrn_radiation_wavelength 1.54178
_diffrn_reflns_av_R_equivalents 0.0511
_diffrn_reflns_av_unetI/netI 0.1184
_diffrn_reflns_Laue_measured_fraction_full 0.970
_diffrn_reflns_Laue_measured_fraction_max 0.970
_diffrn_reflns_limit_h_max 26
_diffrn_reflns_limit_h_min -24
_diffrn_reflns_limit_k_max 31
_diffrn_reflns_limit_k_min -31
_diffrn_reflns_limit_l_max 19
_diffrn_reflns_limit_l_min -22
_diffrn_reflns_number 25064
_diffrn_reflns_point_group_measured_fraction_full 0.973
_diffrn_reflns_point_group_measured_fraction_max 0.973
_diffrn_reflns_theta_full 66.950
_diffrn_reflns_theta_max 66.950
_diffrn_reflns_theta_min 2.383
_exptl_absorpt_coefficient_mu 0.726
_exptl_absorpt_correction_T_max 0.7528
_exptl_absorpt_correction_T_min 0.5335
_exptl_absorpt_correction_type multi-scan
_exptl_crystal_colour yellow
_exptl_crystal_density_diffrn 1.082
_exptl_crystal_density_meas ?
_exptl_crystal_density_method none
_exptl_crystal_description block
_exptl_crystal_F_000 3884
_exptl_crystal_size_max 1.800
_exptl_crystal_size_mid 1.200
_exptl_crystal_size_min 0.800
_exptl_transmission_factor_max 0.7528
_exptl_transmission_factor_min 0.5335
_platon_squeeze_details
;
;
_refine_diff_density_max 0.033
_refine_diff_density_min -0.018
_refine_diff_density_rms 0.003
_refine_ls_abs_structure_details
;
 Refined as a perfect inversion twin.
;
_refine_ls_abs_structure_Flack 0.5
_refine_ls_extinction_method none
_refine_ls_goodness_of_fit_ref 1.048
_refine_ls_hydrogen_treatment constr
_refine_ls_matrix_type full
_refine_ls_number_parameters 1084
_refine_ls_number_reflns 14700
_refine_ls_number_restraints 21
_refine_ls_restrained_S_all 1.053
_refine_ls_R_factor_all 0.1703
_refine_ls_R_factor_gt 0.1108
_refine_ls_shift/su_max 0.023
_refine_ls_shift/su_mean 0.001
_refine_ls_structure_factor_coef Fsqd
_refine_ls_weighting_details 'w=1/[\s^2^(Fo^2^)+(0.1000P)^2^+0.0500P] where P=(Fo^2^+2Fc^2^)/3'
_refine_ls_weighting_scheme calc
_refine_ls_wR_factor_gt 0.2720
_refine_ls_wR_factor_ref 0.3009
_reflns_Friedel_coverage 0.958
_reflns_Friedel_fraction_full 0.975
_reflns_Friedel_fraction_max 0.975
_reflns_number_gt 9257
_reflns_number_total 14700
_reflns_threshold_expression 'I > 2\s(I)'
_cod_data_source_file c9sc02012h2.cif
_cod_data_source_block 01_a
_cod_depositor_comments
;
The following automatic conversions were performed:

'_exptl_crystal_density_meas' value 'none' was changed to '?' - the
value is perceived as not measured.

Automatic conversion script
Id: cif_fix_values 4973 2017-02-22 13:04:09Z antanas 
;
_cod_database_code 1551101
_shelx_shelxl_version_number 2014/7
_shelx_space_group_comment
;
The symmetry employed for this shelxl refinement is uniquely defined
by the following loop, which should always be used as a source of
symmetry information in preference to the above space-group names.
They are only intended as comments.
;
_shelx_estimated_absorpt_t_min 0.355
_shelx_estimated_absorpt_t_max 0.594

loop_
_space_group_symop_operation_xyz
'x, y, z'
'-x, y, -z'
'x+1/2, y+1/2, z'
'-x+1/2, y+1/2, -z'

loop_
_atom_site_label
_atom_site_type_symbol
_atom_site_fract_x
_atom_site_fract_y
_atom_site_fract_z
_atom_site_U_iso_or_equiv
_atom_site_adp_type
_atom_site_occupancy
_atom_site_site_symmetry_order
_atom_site_calc_flag
_atom_site_refinement_flags_posn
_atom_site_refinement_flags_adp
_atom_site_refinement_flags_occupancy
C1 C -0.0237(5) 0.3343(5) 0.3225(6) 0.123(4) Uani 1 1 d . . .
C2 C -0.0191(6) 0.3659(5) 0.3812(6) 0.122(4) Uani 1 1 d . . .
H2 H -0.0546 0.3734 0.3982 0.147 Uiso 1 1 calc R U .
C3 C 0.0326(5) 0.3858(4) 0.4139(5) 0.107(3) Uani 1 1 d . . .
H3 H 0.0346 0.4072 0.4546 0.128 Uiso 1 1 calc R U .
C4 C 0.0866(5) 0.3755(4) 0.3888(5) 0.102(3) Uani 1 1 d . . .
C5 C 0.0802(5) 0.3451(5) 0.3303(5) 0.115(3) Uani 1 1 d . . .
H5 H 0.1154 0.3396 0.3121 0.138 Uiso 1 1 calc R U .
C6 C 0.0273(5) 0.3211(4) 0.2943(5) 0.112(3) Uani 1 1 d . . .
H6 H 0.0255 0.2983 0.2551 0.134 Uiso 1 1 calc R U .
C7 C 0.1596(5) 0.4230(5) 0.4806(5) 0.108(3) Uani 1 1 d . . .
C8 C 0.2497(4) 0.4647(5) 0.5577(4) 0.105(3) Uani 1 1 d . . .
C9 C 0.2377(5) 0.4567(6) 0.6252(5) 0.128(4) Uani 1 1 d . . .
H9 H 0.2076 0.4327 0.6303 0.153 Uiso 1 1 calc R U .
C10 C 0.2687(6) 0.4831(7) 0.6852(6) 0.142(5) Uani 1 1 d . . .
H10 H 0.2612 0.4757 0.7313 0.170 Uiso 1 1 calc R U .
C11 C 0.3104(6) 0.5201(6) 0.6787(6) 0.128(4) Uani 1 1 d . . .
H11 H 0.3307 0.5388 0.7198 0.154 Uiso 1 1 calc R U .
C12 C 0.3223(5) 0.5298(6) 0.6113(6) 0.126(4) Uani 1 1 d . . .
H12 H 0.3510 0.5553 0.6067 0.152 Uiso 1 1 calc R U .
C13 C 0.2927(4) 0.5026(4) 0.5504(5) 0.105(3) Uani 1 1 d . . .
C14 C 0.3232(5) 0.5532(4) 0.4546(6) 0.109(3) Uani 1 1 d . . .
C15 C 0.3414(6) 0.5863(5) 0.3377(6) 0.123(4) Uani 1 1 d . . .
C16 C 0.3319(7) 0.6380(6) 0.3463(7) 0.138(4) Uani 1 1 d . . .
H16 H 0.3130 0.6497 0.3831 0.166 Uiso 1 1 calc R U .
C17 C 0.3506(7) 0.6720(5) 0.2999(8) 0.142(5) Uani 1 1 d . . .
H17 H 0.3448 0.7074 0.3054 0.170 Uiso 1 1 calc R U .
C18 C 0.3768(7) 0.6555(5) 0.2467(7) 0.131(4) Uani 1 1 d . . .
H18 H 0.3883 0.6795 0.2150 0.157 Uiso 1 1 calc R U .
C19 C 0.3872(6) 0.6051(4) 0.2377(7) 0.129(4) Uani 1 1 d . . .
H19 H 0.4066 0.5945 0.2010 0.155 Uiso 1 1 calc R U .
C20 C 0.3688(5) 0.5688(4) 0.2833(6) 0.111(3) Uani 1 1 d . . .
C21 C 0.4155(5) 0.4920(4) 0.2438(6) 0.110(3) Uani 1 1 d . . .
C22 C 0.4470(4) 0.4082(4) 0.2081(5) 0.106(3) Uani 1 1 d . . .
H22A H 0.4242 0.3780 0.1857 0.127 Uiso 1 1 calc R U .
H22B H 0.4622 0.4263 0.1702 0.127 Uiso 1 1 calc R U .
C23 C 0.4999(4) 0.3912(5) 0.2653(5) 0.107(3) Uani 1 1 d . . .
C24 C 0.4950(4) 0.3473(4) 0.3031(5) 0.107(3) Uani 1 1 d . . .
H24 H 0.4582 0.3285 0.2920 0.128 Uiso 1 1 calc R U .
C25 C 0.5422(5) 0.3303(4) 0.3559(6) 0.109(3) Uani 1 1 d . . .
H25 H 0.5380 0.2995 0.3803 0.131 Uiso 1 1 calc R U .
C26 C 0.5979(4) 0.3582(5) 0.3752(5) 0.105(3) Uani 1 1 d . . .
C27 C 0.6004(5) 0.4024(6) 0.3376(5) 0.119(4) Uani 1 1 d . . .
H27 H 0.6365 0.4222 0.3497 0.143 Uiso 1 1 calc R U .
C28 C 0.5543(5) 0.4194(4) 0.2839(5) 0.110(3) Uani 1 1 d . . .
H28 H 0.5586 0.4500 0.2592 0.133 Uiso 1 1 calc R U .
C29 C 0.6480(5) 0.3404(5) 0.4321(5) 0.114(3) Uani 1 1 d . . .
H29A H 0.6585 0.3055 0.4198 0.137 Uiso 1 1 calc R U .
H29B H 0.6837 0.3622 0.4323 0.137 Uiso 1 1 calc R U .
C30 C 0.6192(5) 0.2978(4) 0.5333(7) 0.112(3) Uani 1 1 d . . .
C31 C 0.6070(5) 0.2579(4) 0.6448(6) 0.109(3) Uani 1 1 d . . .
C32 C 0.5575(6) 0.2241(6) 0.6199(8) 0.133(4) Uani 1 1 d . . .
H32 H 0.5314 0.2296 0.5738 0.160 Uiso 1 1 calc R U .
C33 C 0.5469(7) 0.1848(5) 0.6598(11) 0.145(5) Uani 1 1 d . . .
H33 H 0.5120 0.1643 0.6433 0.175 Uiso 1 1 calc R U .
C34 C 0.5878(7) 0.1736(5) 0.7268(11) 0.147(5) Uani 1 1 d . . .
H34 H 0.5831 0.1435 0.7525 0.176 Uiso 1 1 calc R U .
C35 C 0.6346(6) 0.2073(4) 0.7539(8) 0.132(4) Uani 1 1 d . . .
H35 H 0.6599 0.2021 0.8006 0.158 Uiso 1 1 calc R U .
C36 C 0.6444(5) 0.2487(4) 0.7128(6) 0.107(3) Uani 1 1 d . . .
C37 C 0.7489(5) 0.2699(4) 0.7836(5) 0.107(3) Uani 1 1 d . . .
C38 C 0.8529(5) 0.3060(5) 0.8237(5) 0.115(3) Uani 1 1 d . . .
C39 C 0.8871(6) 0.2620(5) 0.8415(6) 0.119(3) Uani 1 1 d . . .
H39 H 0.8693 0.2303 0.8246 0.143 Uiso 1 1 calc R U .
C40 C 0.9445(7) 0.2627(6) 0.8821(6) 0.133(4) Uani 1 1 d . . .
H40 H 0.9650 0.2316 0.8964 0.159 Uiso 1 1 calc R U .
C41 C 0.9727(6) 0.3067(7) 0.9024(6) 0.135(4) Uani 1 1 d . . .
H41 H 1.0141 0.3069 0.9277 0.162 Uiso 1 1 calc R U .
C42 C 0.9416(6) 0.3513(5) 0.8865(6) 0.124(3) Uani 1 1 d . . .
H42 H 0.9613 0.3820 0.9051 0.148 Uiso 1 1 calc R U .
C43 C 0.8830(5) 0.3542(4) 0.8447(5) 0.108(3) Uani 1 1 d . . .
C44 C 0.8547(5) 0.4413(5) 0.8633(6) 0.117(3) Uani 1 1 d . . .
C45 C 0.8224(5) 0.5323(4) 0.8464(6) 0.114(3) Uani 1 1 d . . .
C46 C 0.7845(5) 0.5663(5) 0.8048(6) 0.123(4) Uani 1 1 d . . .
H46 H 0.7577 0.5536 0.7625 0.147 Uiso 1 1 calc R U .
C47 C 0.7816(6) 0.6166(6) 0.8186(6) 0.127(4) Uani 1 1 d . . .
H47 H 0.7561 0.6384 0.7850 0.152 Uiso 1 1 calc R U .
C48 C 0.8161(7) 0.6357(6) 0.8822(8) 0.152(5) Uani 1 1 d . . .
C49 C 0.8546(11) 0.6003(8) 0.9295(11) 0.234(13) Uani 1 1 d . . .
H49 H 0.8745 0.6100 0.9770 0.281 Uiso 1 1 calc R U .
C50 C 0.8616(12) 0.5548(9) 0.9062(12) 0.250(14) Uani 1 1 d . . .
H50 H 0.8954 0.5355 0.9312 0.300 Uiso 1 1 calc R U .
C51 C 0.6595(6) 0.0677(5) 0.4268(8) 0.138(4) Uani 1 1 d . . .
H51A H 0.6807 0.0414 0.4604 0.165 Uiso 1 1 calc R U .
H51B H 0.6869 0.0775 0.3953 0.165 Uiso 1 1 calc R U .
C52 C 0.6029(6) 0.0444(6) 0.3803(8) 0.140(4) Uani 1 1 d . . .
H52A H 0.5829 0.0229 0.4108 0.168 Uiso 1 1 calc R U .
H52B H 0.5742 0.0718 0.3595 0.168 Uiso 1 1 calc R U .
C53 C 0.6163(7) 0.0130(5) 0.3209(6) 0.132(4) Uani 1 1 d . . .
H53A H 0.6440 -0.0149 0.3421 0.159 Uiso 1 1 calc R U .
H53B H 0.6379 0.0343 0.2919 0.159 Uiso 1 1 calc R U .
C54 C 0.5605(8) -0.0097(6) 0.2713(8) 0.145(5) Uani 1 1 d . . .
H54A H 0.5413 -0.0339 0.2983 0.218 Uiso 1 1 calc R U .
H54B H 0.5724 -0.0272 0.2313 0.218 Uiso 1 1 calc R U .
H54C H 0.5316 0.0175 0.2521 0.218 Uiso 1 1 calc R U .
C55 C 0.6032(6) 0.1038(8) 0.5116(8) 0.170(7) Uani 1 1 d . . .
H55A H 0.5652 0.0916 0.4792 0.204 Uiso 1 1 calc R U .
H55B H 0.5944 0.1368 0.5320 0.204 Uiso 1 1 calc R U .
C56 C 0.6226(6) 0.0666(8) 0.5714(9) 0.172(8) Uani 1 1 d . . .
H56A H 0.6514 0.0837 0.6115 0.207 Uiso 1 1 calc R U .
H56B H 0.6447 0.0385 0.5542 0.207 Uiso 1 1 calc R U .
C57 C 0.5701(8) 0.0441(11) 0.6008(12) 0.210(9) Uani 1 1 d . U .
H57A H 0.5444 0.0724 0.6108 0.252 Uiso 1 1 calc R U .
H57B H 0.5448 0.0229 0.5625 0.252 Uiso 1 1 calc R U .
C58 C 0.5875(9) 0.0136(13) 0.6650(12) 0.226(11) Uani 1 1 d . U .
C59 C 0.7114(5) 0.1283(5) 0.5148(9) 0.152(5) Uani 1 1 d . . .
H59A H 0.7288 0.0992 0.5455 0.183 Uiso 1 1 calc R U .
H59B H 0.7387 0.1353 0.4820 0.183 Uiso 1 1 calc R U .
C60 C 0.7130(9) 0.1734(8) 0.5626(12) 0.208(10) Uani 1 1 d . . .
H60A H 0.6897 0.1666 0.5998 0.250 Uiso 1 1 calc R U .
H60B H 0.6954 0.2034 0.5342 0.250 Uiso 1 1 calc R U .
C61 C 0.7836(11) 0.1827(9) 0.5994(16) 0.238(12) Uani 1 1 d . . .
H61A H 0.7988 0.1541 0.6323 0.286 Uiso 1 1 calc R U .
H61B H 0.8070 0.1831 0.5614 0.286 Uiso 1 1 calc R U .
C62 C 0.7936(12) 0.2288(10) 0.6386(14) 0.228(10) Uani 1 1 d . . .
H62A H 0.8370 0.2323 0.6610 0.341 Uiso 1 1 calc R U .
H62B H 0.7703 0.2287 0.6761 0.341 Uiso 1 1 calc R U .
H62C H 0.7805 0.2574 0.6057 0.341 Uiso 1 1 calc R U .
C63 C 0.6263(8) 0.1576(5) 0.4171(9) 0.151(6) Uani 1 1 d . . .
H63A H 0.5863 0.1485 0.3861 0.181 Uiso 1 1 calc R U .
H63B H 0.6201 0.1870 0.4469 0.181 Uiso 1 1 calc R U .
C64 C 0.6678(9) 0.1736(6) 0.3694(14) 0.188(8) Uani 1 1 d . . .
H64A H 0.6802 0.1431 0.3458 0.225 Uiso 1 1 calc R U .
H64B H 0.7049 0.1891 0.3994 0.225 Uiso 1 1 calc R U .
C65 C 0.6366(10) 0.2126(8) 0.3096(12) 0.202(9) Uani 1 1 d . . .
C66 C 0.5900(10) 0.1906(9) 0.2529(10) 0.187(7) Uani 1 1 d . . .
C67 C 0.7484(8) 0.8827(5) 0.0532(7) 0.144(5) Uani 1 1 d . . .
H67A H 0.7633 0.8678 0.1018 0.173 Uiso 1 1 calc R U .
H67B H 0.7082 0.8983 0.0515 0.173 Uiso 1 1 calc R U .
C68 C 0.7940(9) 0.9251(6) 0.0405(8) 0.163(6) Uani 1 1 d . . .
H68A H 0.8365 0.9139 0.0594 0.195 Uiso 1 1 calc R U .
H68B H 0.7882 0.9322 -0.0117 0.195 Uiso 1 1 calc R U .
C69 C 0.7812(9) 0.9713(6) 0.0791(10) 0.162(5) Uani 1 1 d . . .
H69A H 0.7395 0.9838 0.0581 0.195 Uiso 1 1 calc R U .
H69B H 0.7846 0.9637 0.1307 0.195 Uiso 1 1 calc R U .
C70 C 0.8264(9) 1.0099(6) 0.0707(8) 0.163(6) Uani 1 1 d . . .
H70A H 0.8151 1.0428 0.0878 0.245 Uiso 1 1 calc R U .
H70B H 0.8277 1.0125 0.0198 0.245 Uiso 1 1 calc R U .
H70C H 0.8666 0.9999 0.0991 0.245 Uiso 1 1 calc R U .
C71 C 0.7115(8) 0.8619(5) -0.0773(6) 0.144(5) Uani 1 1 d . . .
H71A H 0.7111 0.8350 -0.1137 0.173 Uiso 1 1 calc R U .
H71B H 0.7378 0.8896 -0.0880 0.173 Uiso 1 1 calc R U .
C72 C 0.6470(9) 0.8828(6) -0.0884(8) 0.161(6) Uani 1 1 d . . .
H72A H 0.6181 0.8546 -0.0882 0.193 Uiso 1 1 calc R U .
H72B H 0.6445 0.9063 -0.0485 0.193 Uiso 1 1 calc R U .
C73 C 0.6309(9) 0.9098(9) -0.1571(10) 0.191(6) Uani 1 1 d D U .
H73A H 0.6374 0.8870 -0.1960 0.229 Uiso 1 1 calc R U .
H73B H 0.6581 0.9395 -0.1553 0.229 Uiso 1 1 calc R U .
C74 C 0.5672(12) 0.9274(13) -0.1744(19) 0.266(12) Uani 1 1 d D U .
C75 C 0.6992(8) 0.8003(7) 0.0187(7) 0.157(5) Uani 1 1 d . . .
H75A H 0.7194 0.7866 0.0666 0.188 Uiso 1 1 calc R U .
H75B H 0.6613 0.8172 0.0236 0.188 Uiso 1 1 calc R U .
C76 C 0.6829(11) 0.7560(7) -0.0341(9) 0.188(8) Uani 1 1 d . . .
H76A H 0.6603 0.7689 -0.0814 0.225 Uiso 1 1 calc R U .
H76B H 0.7206 0.7396 -0.0410 0.225 Uiso 1 1 calc R U .
C77 C 0.6445(11) 0.7174(8) -0.0063(10) 0.195(8) Uani 1 1 d . U .
H77A H 0.6069 0.7345 -0.0002 0.234 Uiso 1 1 calc R U .
H77B H 0.6670 0.7063 0.0421 0.234 Uiso 1 1 calc R U .
C78 C 0.626(3) 0.6701(15) -0.0530(15) 0.38(3) Uani 1 1 d . U .
C79 C 0.8020(8) 0.8207(6) -0.0077(8) 0.151(5) Uani 1 1 d . . .
H79A H 0.8248 0.8486 -0.0244 0.181 Uiso 1 1 calc R U .
H79B H 0.7963 0.7936 -0.0447 0.181 Uiso 1 1 calc R U .
C80 C 0.8408(8) 0.7997(5) 0.0612(9) 0.156(6) Uani 1 1 d . . .
H80A H 0.8239 0.7667 0.0722 0.188 Uiso 1 1 calc R U .
H80B H 0.8396 0.8233 0.1014 0.188 Uiso 1 1 calc R U .
C81 C 0.9079(10) 0.7921(6) 0.0556(9) 0.170(6) Uani 1 1 d . . .
H81A H 0.9086 0.7727 0.0113 0.203 Uiso 1 1 calc R U .
H81B H 0.9266 0.8257 0.0516 0.203 Uiso 1 1 calc R U .
C82 C 0.9441(10) 0.7649(8) 0.1186(13) 0.200(8) Uani 1 1 d . . .
H82A H 0.9863 0.7768 0.1283 0.299 Uiso 1 1 calc R U .
H82B H 0.9429 0.7284 0.1087 0.299 Uiso 1 1 calc R U .
H82C H 0.9272 0.7715 0.1608 0.299 Uiso 1 1 calc R U .
N1 N -0.0805(6) 0.3091(6) 0.2869(8) 0.150(4) Uani 1 1 d . . .
N2 N 0.1428(4) 0.3969(3) 0.4183(4) 0.107(3) Uani 1 1 d . . .
H2A H 0.1709 0.3929 0.3935 0.128 Uiso 1 1 calc R U .
N3 N 0.2193(3) 0.4396(4) 0.4969(4) 0.110(3) Uani 1 1 d . . .
H3A H 0.2403 0.4333 0.4643 0.132 Uiso 1 1 calc R U .
N4 N 0.3039(4) 0.5113(3) 0.4816(4) 0.102(2) Uani 1 1 d . . .
H4 H 0.2972 0.4851 0.4520 0.123 Uiso 1 1 calc R U .
N5 N 0.3216(4) 0.5508(3) 0.3824(4) 0.107(3) Uani 1 1 d . . .
H5A H 0.3057 0.5228 0.3608 0.128 Uiso 1 1 calc R U .
N6 N 0.3742(5) 0.5157(3) 0.2758(5) 0.116(3) Uani 1 1 d . . .
H6A H 0.3492 0.4963 0.2930 0.139 Uiso 1 1 calc R U .
N7 N 0.4048(4) 0.4424(3) 0.2362(4) 0.107(3) Uani 1 1 d . . .
H7 H 0.3724 0.4295 0.2478 0.129 Uiso 1 1 calc R U .
N8 N 0.6377(4) 0.3396(4) 0.5051(5) 0.117(3) Uani 1 1 d . . .
H8 H 0.6439 0.3675 0.5312 0.140 Uiso 1 1 calc R U .
N9 N 0.6189(4) 0.3016(3) 0.6033(5) 0.106(2) Uani 1 1 d . . .
H9A H 0.6261 0.3313 0.6247 0.127 Uiso 1 1 calc R U .
N10 N 0.6949(4) 0.2832(3) 0.7395(5) 0.109(3) Uani 1 1 d . . .
H10A H 0.6901 0.3152 0.7260 0.131 Uiso 1 1 calc R U .
N11 N 0.7918(4) 0.3070(4) 0.7816(4) 0.109(3) Uani 1 1 d . . .
H11A H 0.7807 0.3330 0.7525 0.131 Uiso 1 1 calc R U .
N12 N 0.8511(4) 0.3985(4) 0.8221(5) 0.119(3) Uani 1 1 d . . .
H12A H 0.8272 0.3990 0.7786 0.143 Uiso 1 1 calc R U .
N13 N 0.8216(4) 0.4811(4) 0.8249(5) 0.116(3) Uani 1 1 d . . .
H13 H 0.7978 0.4735 0.7829 0.139 Uiso 1 1 calc R U .
N14 N 0.8165(9) 0.6875(5) 0.9006(8) 0.198(8) Uani 1 1 d . . .
N15 N 0.7414(6) 0.8402(4) -0.0042(5) 0.138(4) Uani 1 1 d . . .
N16 N 0.6500(4) 0.1116(4) 0.4685(6) 0.133(3) Uani 1 1 d . . .
O1 O -0.1251(5) 0.3203(6) 0.3110(7) 0.192(5) Uani 1 1 d . . .
O2 O -0.0849(5) 0.2839(4) 0.2320(7) 0.154(3) Uani 1 1 d . . .
O3 O 0.1247(3) 0.4364(3) 0.5181(4) 0.124(3) Uani 1 1 d . . .
O4 O 0.3444(4) 0.5927(3) 0.4910(4) 0.122(2) Uani 1 1 d . . .
O5 O 0.4581(4) 0.5146(3) 0.2267(4) 0.128(3) Uani 1 1 d . . .
O6 O 0.6029(3) 0.2577(3) 0.4968(4) 0.119(2) Uani 1 1 d . . .
O7 O 0.7604(4) 0.2314(4) 0.8193(4) 0.134(3) Uani 1 1 d . . .
O8 O 0.8823(4) 0.4447(4) 0.9250(4) 0.138(3) Uani 1 1 d . . .
O9 O 0.8416(14) 0.7015(7) 0.9566(12) 0.363(19) Uani 1 1 d . . .
O10 O 0.7850(5) 0.7168(5) 0.8588(6) 0.164(4) Uani 1 1 d . . .
O11 O 0.2718(3) 0.4672(2) 0.2969(3) 0.0948(19) Uani 1 1 d . . .
O12 O 0.3259(3) 0.3830(2) 0.3054(3) 0.099(2) Uani 1 1 d . . .
O13 O 0.3010(3) 0.4203(3) 0.4152(3) 0.103(2) Uani 1 1 d . . .
O14 O 0.2174(3) 0.3862(3) 0.3175(3) 0.102(2) Uani 1 1 d . . .
P1 P 0.27941(11) 0.41390(9) 0.33358(12) 0.0970(14) Uani 1 1 d . . .
N18 N 0.5000 0.4598(4) 0.5000 0.098(3) Uiso 1 2 d S . P
C92 C 0.4611(13) 0.4866(11) 0.5405(15) 0.231(10) Uiso 1 1 d . . .
C91 C 0.462(2) 0.4344(18) 0.439(3) 0.330(19) Uiso 1 1 d . . .
C83 C 0.5084(12) 0.6872(11) 0.4200(10) 0.226(9) Uiso 1 1 d D . .
C87 C 0.5273(10) 0.7518(9) 0.5086(14) 0.212(9) Uiso 1 1 d D . .
C85 C 0.5486(13) 0.6223(12) 0.3048(15) 0.228(9) Uiso 1 1 d . . .
C84 C 0.5386(15) 0.6369(14) 0.3874(19) 0.266(12) Uiso 1 1 d . . .
C90 C 0.6919(12) 0.7852(11) 0.5526(15) 0.233(10) Uiso 1 1 d D . .
C88 C 0.5858(10) 0.7275(8) 0.5323(11) 0.182(6) Uiso 1 1 d . . .
C86 C 0.548(3) 0.672(3) 0.273(3) 0.39(3) Uiso 1 1 d . . .
C89 C 0.6210(13) 0.7720(12) 0.5161(16) 0.238(10) Uiso 1 1 d D . .
N17 N 0.5000 0.6993(10) 0.5000 0.198(8) Uiso 1 2 d DS . P
O15 O 0.8291(6) 0.8978(6) 0.8506(8) 0.198(5) Uiso 1 1 d . . .
C95 C 0.7851(7) 0.8424(7) 0.7577(8) 0.152(5) Uiso 1 1 d . . .
C94 C 0.8341(10) 0.8558(9) 0.8113(11) 0.184(6) Uiso 1 1 d . . .
C93 C 0.8874(10) 0.8275(9) 0.8288(12) 0.195(7) Uiso 1 1 d . . .

loop_
_atom_site_aniso_label
_atom_site_aniso_U_11
_atom_site_aniso_U_22
_atom_site_aniso_U_33
_atom_site_aniso_U_23
_atom_site_aniso_U_13
_atom_site_aniso_U_12
C1 0.111(7) 0.142(10) 0.106(6) 0.004(6) 0.004(5) 0.013(6)
C2 0.123(8) 0.141(10) 0.104(6) -0.006(6) 0.027(6) 0.004(7)
C3 0.119(7) 0.118(7) 0.087(5) 0.004(5) 0.032(5) 0.008(6)
C4 0.110(6) 0.111(7) 0.081(5) 0.008(5) 0.014(4) 0.005(5)
C5 0.130(8) 0.138(9) 0.080(5) 0.008(6) 0.028(5) 0.005(7)
C6 0.131(8) 0.108(7) 0.095(5) -0.006(5) 0.023(5) 0.007(6)
C7 0.110(6) 0.129(8) 0.085(5) 0.004(5) 0.021(4) -0.003(6)
C8 0.089(5) 0.147(9) 0.078(5) 0.001(5) 0.014(4) 0.003(5)
C9 0.110(6) 0.190(12) 0.080(5) -0.005(6) 0.017(4) 0.010(7)
C10 0.133(9) 0.207(15) 0.085(6) -0.014(7) 0.026(6) 0.023(10)
C11 0.138(9) 0.152(10) 0.089(6) -0.017(6) 0.014(5) 0.005(8)
C12 0.104(6) 0.159(11) 0.110(7) -0.018(7) 0.012(5) 0.016(7)
C13 0.102(6) 0.129(8) 0.082(5) -0.003(5) 0.019(4) 0.026(6)
C14 0.126(7) 0.089(6) 0.109(7) -0.018(5) 0.021(5) 0.020(5)
C15 0.159(10) 0.102(7) 0.100(6) 0.011(6) 0.015(6) -0.006(7)
C16 0.171(11) 0.127(10) 0.104(7) 0.010(7) 0.005(7) 0.006(8)
C17 0.189(13) 0.087(7) 0.125(9) -0.006(7) -0.015(8) -0.014(7)
C18 0.169(11) 0.107(8) 0.108(7) 0.013(6) 0.011(7) -0.029(7)
C19 0.146(9) 0.091(7) 0.143(9) 0.008(6) 0.018(7) -0.016(6)
C20 0.138(8) 0.077(5) 0.118(7) -0.013(5) 0.033(6) -0.014(5)
C21 0.123(7) 0.095(7) 0.115(7) 0.005(5) 0.035(5) -0.004(6)
C22 0.112(6) 0.113(7) 0.099(5) 0.007(5) 0.039(5) -0.015(5)
C23 0.100(6) 0.143(9) 0.088(5) -0.030(5) 0.040(4) -0.020(6)
C24 0.095(5) 0.122(8) 0.110(6) -0.002(6) 0.038(5) -0.011(5)
C25 0.111(6) 0.094(6) 0.120(6) 0.002(5) 0.022(5) -0.005(5)
C26 0.104(6) 0.124(8) 0.091(5) -0.015(5) 0.031(4) 0.005(5)
C27 0.102(6) 0.158(11) 0.097(6) -0.013(7) 0.022(5) -0.014(6)
C28 0.129(7) 0.107(7) 0.103(6) -0.014(5) 0.043(5) -0.026(6)
C29 0.112(6) 0.126(8) 0.103(6) -0.017(6) 0.022(5) -0.009(6)
C30 0.102(6) 0.097(7) 0.130(8) -0.007(6) 0.012(5) 0.008(5)
C31 0.122(7) 0.079(5) 0.137(8) -0.009(5) 0.055(6) 0.007(5)
C32 0.108(7) 0.137(10) 0.161(10) -0.014(8) 0.044(7) 0.001(7)
C33 0.125(9) 0.110(9) 0.211(15) 0.007(10) 0.057(10) -0.010(7)
C34 0.142(10) 0.096(8) 0.219(15) -0.030(9) 0.079(11) -0.016(8)
C35 0.146(9) 0.093(7) 0.161(10) 0.002(7) 0.043(8) -0.016(7)
C36 0.119(7) 0.090(6) 0.116(7) -0.014(5) 0.035(5) -0.001(5)
C37 0.127(8) 0.103(7) 0.097(6) -0.008(5) 0.037(5) -0.011(6)
C38 0.136(8) 0.128(9) 0.089(5) 0.005(6) 0.044(5) 0.000(7)
C39 0.139(9) 0.116(8) 0.108(6) 0.019(6) 0.040(6) 0.013(7)
C40 0.145(10) 0.143(11) 0.111(7) 0.017(7) 0.028(7) -0.001(9)
C41 0.132(9) 0.158(12) 0.111(7) 0.015(8) 0.023(6) -0.011(9)
C42 0.144(9) 0.122(9) 0.101(6) 0.005(6) 0.018(6) -0.008(7)
C43 0.134(8) 0.104(7) 0.091(5) -0.002(5) 0.036(5) 0.006(6)
C44 0.131(8) 0.117(8) 0.097(6) -0.011(6) 0.015(5) 0.018(6)
C45 0.139(8) 0.091(6) 0.109(6) -0.010(5) 0.024(6) 0.013(6)
C46 0.117(7) 0.127(9) 0.115(7) -0.027(7) 0.008(5) 0.000(6)
C47 0.136(9) 0.133(10) 0.113(7) -0.007(7) 0.031(6) -0.008(7)
C48 0.156(11) 0.142(11) 0.145(10) -0.049(9) 0.007(8) 0.013(9)
C49 0.28(2) 0.164(15) 0.195(16) -0.086(13) -0.081(16) 0.090(16)
C50 0.27(2) 0.199(19) 0.199(17) -0.088(15) -0.115(17) 0.086(17)
C51 0.109(7) 0.133(10) 0.169(11) -0.025(8) 0.026(7) 0.016(7)
C52 0.119(8) 0.137(10) 0.169(10) -0.044(8) 0.045(7) 0.012(7)
C53 0.166(11) 0.129(9) 0.115(7) 0.003(7) 0.060(7) -0.014(8)
C54 0.173(12) 0.137(11) 0.136(9) -0.007(8) 0.058(9) -0.013(9)
C55 0.123(9) 0.26(2) 0.120(9) -0.059(11) 0.019(7) 0.029(11)
C56 0.097(7) 0.28(2) 0.142(10) -0.079(13) 0.031(7) -0.004(10)
C57 0.140(12) 0.31(3) 0.184(13) -0.110(15) 0.036(11) -0.017(14)
C58 0.147(13) 0.38(4) 0.163(12) -0.087(16) 0.066(11) -0.053(17)
C59 0.103(7) 0.126(9) 0.204(13) -0.055(9) -0.013(8) 0.014(7)
C60 0.174(14) 0.180(16) 0.223(18) -0.054(14) -0.056(13) 0.066(12)
C61 0.21(2) 0.160(16) 0.29(3) -0.045(18) -0.051(19) -0.002(15)
C62 0.22(2) 0.22(2) 0.23(2) -0.084(18) 0.014(16) 0.028(17)
C63 0.150(11) 0.103(8) 0.171(12) -0.035(8) -0.023(9) 0.040(8)
C64 0.159(13) 0.108(10) 0.26(2) 0.011(12) -0.030(14) 0.017(9)
C65 0.195(16) 0.149(14) 0.219(17) -0.017(13) -0.041(14) 0.058(12)
C66 0.187(15) 0.203(18) 0.169(13) -0.030(13) 0.037(12) 0.008(14)
C67 0.209(14) 0.099(7) 0.136(9) -0.027(7) 0.065(9) -0.003(8)
C68 0.198(14) 0.159(13) 0.148(10) -0.034(10) 0.074(10) 0.009(11)
C69 0.199(15) 0.120(10) 0.180(12) -0.003(9) 0.067(11) -0.037(10)
C70 0.222(17) 0.132(11) 0.145(10) -0.026(9) 0.060(10) -0.024(11)
C71 0.229(16) 0.109(8) 0.105(7) -0.001(6) 0.060(8) 0.016(9)
C72 0.222(16) 0.131(10) 0.124(9) 0.001(8) 0.029(9) 0.046(11)
C73 0.208(10) 0.192(11) 0.165(9) 0.000(9) 0.024(9) -0.026(9)
C74 0.238(14) 0.27(2) 0.29(2) -0.010(18) 0.043(17) 0.025(16)
C75 0.176(12) 0.192(15) 0.116(8) 0.004(9) 0.064(8) -0.009(11)
C76 0.30(2) 0.136(11) 0.138(10) -0.011(9) 0.075(13) -0.064(14)
C77 0.25(2) 0.183(15) 0.161(12) -0.023(10) 0.070(13) -0.096(15)
C78 0.67(8) 0.31(3) 0.187(19) -0.11(2) 0.16(3) -0.27(4)
C79 0.195(14) 0.139(11) 0.135(9) 0.018(8) 0.074(9) 0.010(10)
C80 0.212(16) 0.105(8) 0.180(13) -0.006(9) 0.104(12) 0.001(9)
C81 0.227(19) 0.126(11) 0.163(12) 0.010(9) 0.059(12) 0.025(11)
C82 0.203(18) 0.153(14) 0.23(2) -0.018(15) 0.033(15) 0.038(13)
N1 0.133(9) 0.170(11) 0.137(8) 0.008(8) 0.011(7) -0.030(8)
N2 0.117(5) 0.124(6) 0.085(4) -0.002(4) 0.034(4) 0.019(5)
N3 0.094(5) 0.153(7) 0.083(4) -0.009(4) 0.021(3) 0.015(4)
N4 0.114(5) 0.104(6) 0.091(4) -0.008(4) 0.026(4) 0.005(4)
N5 0.137(6) 0.090(5) 0.096(5) -0.013(4) 0.030(4) 0.015(4)
N6 0.139(7) 0.081(5) 0.133(6) -0.001(4) 0.041(5) -0.016(5)
N7 0.115(5) 0.111(6) 0.105(5) 0.011(4) 0.042(4) -0.004(4)
N8 0.117(6) 0.110(6) 0.129(6) -0.018(5) 0.038(5) -0.001(5)
N9 0.108(5) 0.095(5) 0.116(6) -0.008(4) 0.029(4) -0.003(4)
N10 0.138(7) 0.085(5) 0.111(5) -0.005(4) 0.041(5) -0.009(4)
N11 0.127(6) 0.107(6) 0.093(4) -0.001(4) 0.027(4) 0.000(5)
N12 0.121(6) 0.134(8) 0.105(5) -0.014(5) 0.033(4) -0.013(5)
N13 0.129(6) 0.110(6) 0.107(5) -0.014(5) 0.021(4) 0.007(5)
N14 0.288(18) 0.102(8) 0.153(10) -0.031(7) -0.055(11) 0.041(10)
N15 0.186(10) 0.132(8) 0.108(6) 0.000(5) 0.063(6) 0.014(7)
N16 0.109(6) 0.120(7) 0.162(8) -0.031(6) 0.016(5) 0.013(5)
O1 0.116(6) 0.272(15) 0.187(9) -0.018(10) 0.034(6) -0.007(8)
O2 0.148(7) 0.136(7) 0.168(8) 0.006(6) 0.016(6) -0.021(6)
O3 0.111(4) 0.163(7) 0.102(4) -0.020(4) 0.032(3) 0.008(4)
O4 0.141(6) 0.109(5) 0.110(4) -0.013(4) 0.015(4) 0.024(4)
O5 0.127(5) 0.119(5) 0.145(6) 0.007(5) 0.048(4) -0.011(4)
O6 0.124(5) 0.098(5) 0.130(5) -0.031(4) 0.019(4) 0.010(4)
O7 0.153(7) 0.132(6) 0.118(5) 0.024(5) 0.034(4) -0.002(5)
O8 0.160(7) 0.153(7) 0.095(4) -0.002(4) 0.013(4) 0.011(5)
O9 0.49(4) 0.197(15) 0.276(19) -0.119(15) -0.17(2) 0.124(19)
O10 0.167(8) 0.150(8) 0.169(8) -0.030(7) 0.026(7) 0.025(7)
O11 0.114(4) 0.084(4) 0.086(3) 0.006(3) 0.021(3) 0.016(3)
O12 0.108(4) 0.095(4) 0.105(4) 0.000(3) 0.044(3) -0.002(3)
O13 0.117(4) 0.103(4) 0.096(4) -0.001(3) 0.037(3) 0.013(3)
O14 0.107(4) 0.110(4) 0.092(3) -0.002(3) 0.029(3) -0.008(3)
P1 0.1098(19) 0.0937(19) 0.0921(17) 0.0060(11) 0.0323(10) 0.0021(12)

loop_
_atom_type_symbol
_atom_type_description
_atom_type_scat_dispersion_real
_atom_type_scat_dispersion_imag
_atom_type_scat_source
C C 0.0181 0.0091 'International Tables Vol C Tables 4.2.6.8 and 6.1.1.4'
H H 0.0000 0.0000 'International Tables Vol C Tables 4.2.6.8 and 6.1.1.4'
N N 0.0311 0.0180 'International Tables Vol C Tables 4.2.6.8 and 6.1.1.4'
O O 0.0492 0.0322 'International Tables Vol C Tables 4.2.6.8 and 6.1.1.4'
P P 0.2955 0.4335 'International Tables Vol C Tables 4.2.6.8 and 6.1.1.4'

loop_
_geom_angle_atom_site_label_1
_geom_angle_atom_site_label_2
_geom_angle_atom_site_label_3
_geom_angle
_geom_angle_site_symmetry_1
_geom_angle_site_symmetry_3
C2 C1 C6 122.4(11) . .
C2 C1 N1 123.0(12) . .
C6 C1 N1 114.5(12) . .
C3 C2 C1 121.6(11) . .
C3 C2 H2 119.2 . .
C1 C2 H2 119.2 . .
C2 C3 C4 120.2(10) . .
C2 C3 H3 119.9 . .
C4 C3 H3 119.9 . .
C5 C4 N2 119.4(9) . .
C5 C4 C3 116.5(10) . .
N2 C4 C3 123.9(9) . .
C4 C5 C6 126.7(10) . .
C4 C5 H5 116.7 . .
C6 C5 H5 116.7 . .
C5 C6 C1 112.5(10) . .
C5 C6 H6 123.8 . .
C1 C6 H6 123.8 . .
O3 C7 N2 124.6(9) . .
O3 C7 N3 120.0(9) . .
N2 C7 N3 115.0(8) . .
N3 C8 C9 122.7(10) . .
N3 C8 C13 118.5(8) . .
C9 C8 C13 118.6(9) . .
C10 C9 C8 121.3(13) . .
C10 C9 H9 119.3 . .
C8 C9 H9 119.3 . .
C9 C10 C11 120.5(11) . .
C9 C10 H10 119.8 . .
C11 C10 H10 119.8 . .
C10 C11 C12 119.5(11) . .
C10 C11 H11 120.3 . .
C12 C11 H11 120.3 . .
C13 C12 C11 120.9(13) . .
C13 C12 H12 119.6 . .
C11 C12 H12 119.6 . .
C12 C13 N4 122.4(11) . .
C12 C13 C8 119.2(9) . .
N4 C13 C8 118.4(8) . .
O4 C14 N4 125.5(9) . .
O4 C14 N5 120.1(11) . .
N4 C14 N5 114.3(9) . .
C16 C15 C20 121.0(11) . .
C16 C15 N5 119.9(12) . .
C20 C15 N5 119.1(10) . .
C17 C16 C15 118.4(14) . .
C17 C16 H16 120.8 . .
C15 C16 H16 120.8 . .
C18 C17 C16 121.1(12) . .
C18 C17 H17 119.4 . .
C16 C17 H17 119.4 . .
C17 C18 C19 121.4(12) . .
C17 C18 H18 119.3 . .
C19 C18 H18 119.3 . .
C18 C19 C20 119.8(13) . .
C18 C19 H19 120.1 . .
C20 C19 H19 120.1 . .
C15 C20 C19 118.2(10) . .
C15 C20 N6 117.6(10) . .
C19 C20 N6 124.2(11) . .
O5 C21 N7 125.2(11) . .
O5 C21 N6 123.0(10) . .
N7 C21 N6 111.7(9) . .
C23 C22 N7 112.9(7) . .
C23 C22 H22A 109.0 . .
N7 C22 H22A 109.0 . .
C23 C22 H22B 109.0 . .
N7 C22 H22B 109.0 . .
H22A C22 H22B 107.8 . .
C24 C23 C28 118.6(10) . .
C24 C23 C22 119.1(9) . .
C28 C23 C22 122.2(11) . .
C25 C24 C23 121.2(10) . .
C25 C24 H24 119.4 . .
C23 C24 H24 119.4 . .
C24 C25 C26 120.9(10) . .
C24 C25 H25 119.5 . .
C26 C25 H25 119.5 . .
C27 C26 C25 116.1(9) . .
C27 C26 C29 123.0(10) . .
C25 C26 C29 120.9(11) . .
C28 C27 C26 123.7(11) . .
C28 C27 H27 118.2 . .
C26 C27 H27 118.2 . .
C27 C28 C23 119.4(11) . .
C27 C28 H28 120.3 . .
C23 C28 H28 120.3 . .
N8 C29 C26 116.6(9) . .
N8 C29 H29A 108.1 . .
C26 C29 H29A 108.1 . .
N8 C29 H29B 108.1 . .
C26 C29 H29B 108.1 . .
H29A C29 H29B 107.3 . .
O6 C30 N8 123.0(11) . .
O6 C30 N9 122.7(11) . .
N8 C30 N9 114.3(10) . .
C36 C31 C32 117.6(11) . .
C36 C31 N9 119.5(10) . .
C32 C31 N9 122.8(11) . .
C33 C32 C31 121.6(14) . .
C33 C32 H32 119.2 . .
C31 C32 H32 119.2 . .
C32 C33 C34 120.4(14) . .
C32 C33 H33 119.8 . .
C34 C33 H33 119.8 . .
C35 C34 C33 118.9(15) . .
C35 C34 H34 120.5 . .
C33 C34 H34 120.5 . .
C34 C35 C36 119.9(15) . .
C34 C35 H35 120.1 . .
C36 C35 H35 120.1 . .
C35 C36 C31 121.2(11) . .
C35 C36 N10 120.3(11) . .
C31 C36 N10 118.4(9) . .
O7 C37 N10 127.4(11) . .
O7 C37 N11 122.9(11) . .
N10 C37 N11 109.7(10) . .
C39 C38 N11 124.3(12) . .
C39 C38 C43 117.6(11) . .
N11 C38 C43 118.0(10) . .
C40 C39 C38 122.4(13) . .
C40 C39 H39 118.8 . .
C38 C39 H39 118.8 . .
C41 C40 C39 120.6(14) . .
C41 C40 H40 119.7 . .
C39 C40 H40 119.7 . .
C40 C41 C42 119.7(13) . .
C40 C41 H41 120.2 . .
C42 C41 H41 120.2 . .
C41 C42 C43 123.4(13) . .
C41 C42 H42 118.3 . .
C43 C42 H42 118.3 . .
C42 C43 N12 125.9(11) . .
C42 C43 C38 115.9(11) . .
N12 C43 C38 118.2(10) . .
O8 C44 N12 124.9(11) . .
O8 C44 N13 123.7(11) . .
N12 C44 N13 111.5(9) . .
C46 C45 C50 113.1(12) . .
C46 C45 N13 119.7(10) . .
C50 C45 N13 127.1(12) . .
C45 C46 C47 125.6(11) . .
C45 C46 H46 117.2 . .
C47 C46 H46 117.2 . .
C46 C47 C48 118.9(13) . .
C46 C47 H47 120.5 . .
C48 C47 H47 120.5 . .
C47 C48 N14 122.8(15) . .
C47 C48 C49 116.9(14) . .
N14 C48 C49 120.2(13) . .
C50 C49 C48 119.1(15) . .
C50 C49 H49 120.4 . .
C48 C49 H49 120.4 . .
C49 C50 C45 124.1(16) . .
C49 C50 H50 117.9 . .
C45 C50 H50 117.9 . .
N16 C51 C52 115.7(10) . .
N16 C51 H51A 108.3 . .
C52 C51 H51A 108.4 . .
N16 C51 H51B 108.4 . .
C52 C51 H51B 108.4 . .
H51A C51 H51B 107.4 . .
C53 C52 C51 112.2(11) . .
C53 C52 H52A 109.2 . .
C51 C52 H52A 109.2 . .
C53 C52 H52B 109.2 . .
C51 C52 H52B 109.2 . .
H52A C52 H52B 107.9 . .
C52 C53 C54 114.0(11) . .
C52 C53 H53A 108.7 . .
C54 C53 H53A 108.7 . .
C52 C53 H53B 108.7 . .
C54 C53 H53B 108.7 . .
H53A C53 H53B 107.6 . .
C53 C54 H54A 109.5 . .
C53 C54 H54B 109.5 . .
H54A C54 H54B 109.5 . .
C53 C54 H54C 109.5 . .
H54A C54 H54C 109.5 . .
H54B C54 H54C 109.5 . .
N16 C55 C56 112.9(12) . .
N16 C55 H55A 109.0 . .
C56 C55 H55A 109.0 . .
N16 C55 H55B 109.0 . .
C56 C55 H55B 109.0 . .
H55A C55 H55B 107.8 . .
C55 C56 C57 114.5(15) . .
C55 C56 H56A 108.6 . .
C57 C56 H56A 108.6 . .
C55 C56 H56B 108.6 . .
C57 C56 H56B 108.6 . .
H56A C56 H56B 107.6 . .
C58 C57 C56 116.0(17) . .
C58 C57 H57A 108.3 . .
C56 C57 H57A 108.3 . .
C58 C57 H57B 108.3 . .
C56 C57 H57B 108.3 . .
H57A C57 H57B 107.4 . .
C60 C59 N16 118.3(11) . .
C60 C59 H59A 107.7 . .
N16 C59 H59A 107.7 . .
C60 C59 H59B 107.7 . .
N16 C59 H59B 107.7 . .
H59A C59 H59B 107.1 . .
C59 C60 C61 105.7(15) . .
C59 C60 H60A 110.6 . .
C61 C60 H60A 110.6 . .
C59 C60 H60B 110.6 . .
C61 C60 H60B 110.6 . .
H60A C60 H60B 108.7 . .
C62 C61 C60 113(2) . .
C62 C61 H61A 109.1 . .
C60 C61 H61A 109.1 . .
C62 C61 H61B 109.1 . .
C60 C61 H61B 109.1 . .
H61A C61 H61B 107.8 . .
C61 C62 H62A 109.5 . .
C61 C62 H62B 109.5 . .
H62A C62 H62B 109.5 . .
C61 C62 H62C 109.5 . .
H62A C62 H62C 109.5 . .
H62B C62 H62C 109.5 . .
C64 C63 N16 114.9(12) . .
C64 C63 H63A 108.5 . .
N16 C63 H63A 108.5 . .
C64 C63 H63B 108.5 . .
N16 C63 H63B 108.5 . .
H63A C63 H63B 107.5 . .
C63 C64 C65 112.4(17) . .
C63 C64 H64A 109.1 . .
C65 C64 H64A 109.1 . .
C63 C64 H64B 109.1 . .
C65 C64 H64B 109.1 . .
H64A C64 H64B 107.9 . .
C66 C65 C64 114.0(18) . .
N15 C67 C68 111.6(10) . .
N15 C67 H67A 109.3 . .
C68 C67 H67A 109.3 . .
N15 C67 H67B 109.3 . .
C68 C67 H67B 109.3 . .
H67A C67 H67B 108.0 . .
C69 C68 C67 107.2(11) . .
C69 C68 H68A 110.3 . .
C67 C68 H68A 110.3 . .
C69 C68 H68B 110.3 . .
C67 C68 H68B 110.3 . .
H68A C68 H68B 108.5 . .
C70 C69 C68 107.0(14) . .
C70 C69 H69A 110.3 . .
C68 C69 H69A 110.3 . .
C70 C69 H69B 110.3 . .
C68 C69 H69B 110.3 . .
H69A C69 H69B 108.6 . .
C69 C70 H70A 109.5 . .
C69 C70 H70B 109.5 . .
H70A C70 H70B 109.5 . .
C69 C70 H70C 109.5 . .
H70A C70 H70C 109.5 . .
H70B C70 H70C 109.5 . .
N15 C71 C72 118.4(11) . .
N15 C71 H71A 107.7 . .
C72 C71 H71A 107.7 . .
N15 C71 H71B 107.7 . .
C72 C71 H71B 107.7 . .
H71A C71 H71B 107.1 . .
C73 C72 C71 109.5(15) . .
C73 C72 H72A 109.8 . .
C71 C72 H72A 109.8 . .
C73 C72 H72B 109.8 . .
C71 C72 H72B 109.8 . .
H72A C72 H72B 108.2 . .
C72 C73 C74 113(2) . .
C72 C73 H73A 109.1 . .
C74 C73 H73A 109.1 . .
C72 C73 H73B 109.1 . .
C74 C73 H73B 109.1 . .
H73A C73 H73B 107.8 . .
C76 C75 N15 113.9(10) . .
C76 C75 H75A 108.8 . .
N15 C75 H75A 108.8 . .
C76 C75 H75B 108.8 . .
N15 C75 H75B 108.8 . .
H75A C75 H75B 107.7 . .
C77 C76 C75 110.8(13) . .
C77 C76 H76A 109.5 . .
C75 C76 H76A 109.5 . .
C77 C76 H76B 109.5 . .
C75 C76 H76B 109.5 . .
H76A C76 H76B 108.1 . .
C76 C77 C78 116.4(17) . .
C76 C77 H77A 108.2 . .
C78 C77 H77A 108.2 . .
C76 C77 H77B 108.2 . .
C78 C77 H77B 108.2 . .
H77A C77 H77B 107.4 . .
N15 C79 C80 116.6(11) . .
N15 C79 H79A 108.1 . .
C80 C79 H79A 108.1 . .
N15 C79 H79B 108.1 . .
C80 C79 H79B 108.1 . .
H79A C79 H79B 107.3 . .
C79 C80 C81 111.6(12) . .
C79 C80 H80A 109.3 . .
C81 C80 H80A 109.3 . .
C79 C80 H80B 109.3 . .
C81 C80 H80B 109.3 . .
H80A C80 H80B 108.0 . .
C82 C81 C80 112.0(16) . .
C82 C81 H81A 109.2 . .
C80 C81 H81A 109.2 . .
C82 C81 H81B 109.2 . .
C80 C81 H81B 109.2 . .
H81A C81 H81B 107.9 . .
C81 C82 H82A 109.5 . .
C81 C82 H82B 109.5 . .
H82A C82 H82B 109.5 . .
C81 C82 H82C 109.5 . .
H82A C82 H82C 109.5 . .
H82B C82 H82C 109.5 . .
O2 N1 O1 122.2(13) . .
O2 N1 C1 122.2(14) . .
O1 N1 C1 115.0(15) . .
C7 N2 C4 127.7(8) . .
C7 N2 H2A 116.1 . .
C4 N2 H2A 116.1 . .
C8 N3 C7 128.0(8) . .
C8 N3 H3A 116.0 . .
C7 N3 H3A 116.0 . .
C14 N4 C13 129.5(9) . .
C14 N4 H4 115.2 . .
C13 N4 H4 115.2 . .
C14 N5 C15 129.7(9) . .
C14 N5 H5A 115.1 . .
C15 N5 H5A 115.1 . .
C21 N6 C20 125.3(9) . .
C21 N6 H6A 117.3 . .
C20 N6 H6A 117.3 . .
C21 N7 C22 121.0(9) . .
C21 N7 H7 119.5 . .
C22 N7 H7 119.5 . .
C30 N8 C29 121.8(10) . .
C30 N8 H8 119.1 . .
C29 N8 H8 119.1 . .
C30 N9 C31 121.7(9) . .
C30 N9 H9A 119.1 . .
C31 N9 H9A 119.1 . .
C37 N10 C36 125.2(9) . .
C37 N10 H10A 117.4 . .
C36 N10 H10A 117.4 . .
C37 N11 C38 124.4(10) . .
C37 N11 H11A 117.8 . .
C38 N11 H11A 117.8 . .
C44 N12 C43 123.9(9) . .
C44 N12 H12A 118.0 . .
C43 N12 H12A 118.0 . .
C44 N13 C45 126.8(9) . .
C44 N13 H13 116.6 . .
C45 N13 H13 116.6 . .
O9 N14 O10 119.8(14) . .
O9 N14 C48 120.9(15) . .
O10 N14 C48 118.9(13) . .
C79 N15 C71 108.2(10) . .
C79 N15 C75 114.4(12) . .
C71 N15 C75 109.9(12) . .
C79 N15 C67 109.7(12) . .
C71 N15 C67 109.2(10) . .
C75 N15 C67 105.3(10) . .
C51 N16 C55 113.9(12) . .
C51 N16 C59 108.5(9) . .
C55 N16 C59 112.7(11) . .
C51 N16 C63 110.3(11) . .
C55 N16 C63 105.4(12) . .
C59 N16 C63 105.8(11) . .
O12 P1 O13 109.4(4) . .
O12 P1 O14 110.2(4) . .
O13 P1 O14 108.5(4) . .
O12 P1 O11 109.8(3) . .
O13 P1 O11 109.5(4) . .
O14 P1 O11 109.5(4) . .
C91 N18 C91 124(4) 2_656 .
C91 N18 C92 97(2) 2_656 .
C91 N18 C92 109(2) . .
C91 N18 C92 109(2) 2_656 2_656
C91 N18 C92 97(2) . 2_656
C92 N18 C92 123(2) . 2_656
N17 C83 C84 131(2) . .
C87 C87 C88 153.3(14) 2_656 .
C87 C87 N17 66.5(9) 2_656 .
C88 C87 N17 87.1(15) . .
C86 C85 C84 101(3) . .
C85 C84 C83 133(3) . .
C87 C88 C89 94.6(19) . .
C88 C89 C90 127(2) . .
C87 N17 C87 47.0(18) 2_656 .
C87 N17 C83 102.3(17) 2_656 .
C87 N17 C83 98.6(17) . .
C87 N17 C83 98.6(17) 2_656 2_656
C87 N17 C83 102.3(17) . 2_656
C83 N17 C83 157(3) . 2_656
O15 C94 C95 117.8(19) . .
O15 C94 C93 119(2) . .
C95 C94 C93 123(2) . .

loop_
_geom_bond_atom_site_label_1
_geom_bond_atom_site_label_2
_geom_bond_distance
_geom_bond_site_symmetry_2
C1 C2 1.379(16) .
C1 C6 1.423(16) .
C1 N1 1.465(16) .
C2 C3 1.304(16) .
C2 H2 0.9500 .
C3 C4 1.434(14) .
C3 H3 0.9500 .
C4 C5 1.353(14) .
C4 N2 1.386(13) .
C5 C6 1.386(16) .
C5 H5 0.9500 .
C6 H6 0.9500 .
C7 O3 1.231(12) .
C7 N2 1.348(13) .
C7 N3 1.383(13) .
C8 N3 1.374(12) .
C8 C9 1.390(13) .
C8 C13 1.422(15) .
C9 C10 1.383(18) .
C9 H9 0.9500 .
C10 C11 1.38(2) .
C10 H10 0.9500 .
C11 C12 1.395(17) .
C11 H11 0.9500 .
C12 C13 1.398(15) .
C12 H12 0.9500 .
C13 N4 1.410(12) .
C14 O4 1.281(12) .
C14 N4 1.332(13) .
C14 N5 1.368(13) .
C15 C16 1.395(18) .
C15 C20 1.399(16) .
C15 N5 1.406(14) .
C16 C17 1.39(2) .
C16 H16 0.9500 .
C17 C18 1.36(2) .
C17 H17 0.9500 .
C18 C19 1.364(18) .
C18 H18 0.9500 .
C19 C20 1.416(16) .
C19 H19 0.9500 .
C20 N6 1.414(13) .
C21 O5 1.238(13) .
C21 N7 1.329(13) .
C21 N6 1.375(14) .
C22 C23 1.490(14) .
C22 N7 1.496(13) .
C22 H22A 0.9900 .
C22 H22B 0.9900 .
C23 C24 1.380(15) .
C23 C28 1.410(13) .
C24 C25 1.363(14) .
C24 H24 0.9500 .
C25 C26 1.433(14) .
C25 H25 0.9500 .
C26 C27 1.375(17) .
C26 C29 1.455(15) .
C27 C28 1.359(16) .
C27 H27 0.9500 .
C28 H28 0.9500 .
C29 N8 1.460(13) .
C29 H29A 0.9900 .
C29 H29B 0.9900 .
C30 O6 1.270(13) .
C30 N8 1.335(14) .
C30 N9 1.339(14) .
C31 C36 1.396(16) .
C31 C32 1.422(17) .
C31 N9 1.456(13) .
C32 C33 1.336(19) .
C32 H32 0.9500 .
C33 C34 1.43(2) .
C33 H33 0.9500 .
C34 C35 1.386(18) .
C34 H34 0.9500 .
C35 C36 1.390(16) .
C35 H35 0.9500 .
C36 N10 1.457(13) .
C37 O7 1.218(13) .
C37 N10 1.360(15) .
C37 N11 1.382(13) .
C38 C39 1.391(17) .
C38 N11 1.431(14) .
C38 C43 1.452(16) .
C39 C40 1.351(18) .
C39 H39 0.9500 .
C40 C41 1.34(2) .
C40 H40 0.9500 .
C41 C42 1.368(19) .
C41 H41 0.9500 .
C42 C43 1.383(17) .
C42 H42 0.9500 .
C43 N12 1.386(14) .
C44 O8 1.202(13) .
C44 N12 1.366(14) .
C44 N13 1.394(14) .
C45 C46 1.361(16) .
C45 C50 1.404(19) .
C45 N13 1.408(13) .
C46 C47 1.356(17) .
C46 H46 0.9500 .
C47 C48 1.378(18) .
C47 H47 0.9500 .
C48 N14 1.409(19) .
C48 C49 1.44(2) .
C49 C50 1.30(2) .
C49 H49 0.9500 .
C50 H50 0.9500 .
C51 N16 1.446(15) .
C51 C52 1.511(18) .
C51 H51A 0.9900 .
C51 H51B 0.9900 .
C52 C53 1.488(17) .
C52 H52A 0.9900 .
C52 H52B 0.9900 .
C53 C54 1.52(2) .
C53 H53A 0.9900 .
C53 H53B 0.9900 .
C54 H54A 0.9800 .
C54 H54B 0.9800 .
C54 H54C 0.9800 .
C55 N16 1.492(18) .
C55 C56 1.49(3) .
C55 H55A 0.9900 .
C55 H55B 0.9900 .
C56 C57 1.54(3) .
C56 H56A 0.9900 .
C56 H56B 0.9900 .
C57 C58 1.44(4) .
C57 H57A 0.9900 .
C57 H57B 0.9900 .
C59 C60 1.49(2) .
C59 N16 1.529(14) .
C59 H59A 0.9900 .
C59 H59B 0.9900 .
C60 C61 1.61(3) .
C60 H60A 0.9900 .
C60 H60B 0.9900 .
C61 C62 1.42(3) .
C61 H61A 0.9900 .
C61 H61B 0.9900 .
C62 H62A 0.9800 .
C62 H62B 0.9800 .
C62 H62C 0.9800 .
C63 C64 1.51(3) .
C63 N16 1.574(19) .
C63 H63A 0.9900 .
C63 H63B 0.9900 .
C64 C65 1.58(3) .
C64 H64A 0.9900 .
C64 H64B 0.9900 .
C65 C66 1.45(3) .
C67 N15 1.548(16) .
C67 C68 1.57(2) .
C67 H67A 0.9900 .
C67 H67B 0.9900 .
C68 C69 1.48(2) .
C68 H68A 0.9900 .
C68 H68B 0.9900 .
C69 C70 1.48(2) .
C69 H69A 0.9900 .
C69 H69B 0.9900 .
C70 H70A 0.9800 .
C70 H70B 0.9800 .
C70 H70C 0.9800 .
C71 N15 1.514(17) .
C71 C72 1.53(2) .
C71 H71A 0.9900 .
C71 H71B 0.9900 .
C72 C73 1.46(2) .
C72 H72A 0.9900 .
C72 H72B 0.9900 .
C73 C74 1.48(2) .
C73 H73A 0.9900 .
C73 H73B 0.9900 .
C75 C76 1.53(2) .
C75 N15 1.548(19) .
C75 H75A 0.9900 .
C75 H75B 0.9900 .
C76 C77 1.51(2) .
C76 H76A 0.9900 .
C76 H76B 0.9900 .
C77 C78 1.53(3) .
C77 H77A 0.9900 .
C77 H77B 0.9900 .
C79 N15 1.478(19) .
C79 C80 1.51(2) .
C79 H79A 0.9900 .
C79 H79B 0.9900 .
C80 C81 1.56(2) .
C80 H80A 0.9900 .
C80 H80B 0.9900 .
C81 C82 1.48(3) .
C81 H81A 0.9900 .
C81 H81B 0.9900 .
C82 H82A 0.9800 .
C82 H82B 0.9800 .
C82 H82C 0.9800 .
N1 O2 1.222(16) .
N1 O1 1.234(17) .
N2 H2A 0.8800 .
N3 H3A 0.8800 .
N4 H4 0.8800 .
N5 H5A 0.8800 .
N6 H6A 0.8800 .
N7 H7 0.8800 .
N8 H8 0.8800 .
N9 H9A 0.8800 .
N10 H10A 0.8800 .
N11 H11A 0.8800 .
N12 H12A 0.8800 .
N13 H13 0.8800 .
N14 O9 1.149(17) .
N14 O10 1.215(15) .
O11 P1 1.559(6) .
O12 P1 1.522(6) .
O13 P1 1.529(7) .
O14 P1 1.547(7) .
N18 C91 1.44(5) 2_656
N18 C91 1.44(5) .
N18 C92 1.47(3) .
N18 C92 1.47(3) 2_656
C83 N17 1.610(15) .
C83 C84 1.67(4) .
C87 C87 1.20(4) 2_656
C87 C88 1.44(3) .
C87 N17 1.51(2) .
C85 C86 1.45(6) .
C85 C84 1.68(4) .
C90 C89 1.63(2) .
C88 C89 1.49(3) .
N17 C87 1.51(2) 2_656
N17 C83 1.610(15) 2_656
O15 C94 1.36(2) .
C95 C94 1.37(2) .
C94 C93 1.39(3) .

loop_
_geom_hbond_atom_site_label_D
_geom_hbond_atom_site_label_H
_geom_hbond_atom_site_label_A
_geom_hbond_distance_DH
_geom_hbond_distance_HA
_geom_hbond_distance_DA
_geom_hbond_angle_DHA
_geom_hbond_site_symmetry_A
N13 H13 O11 0.88 1.93 2.782(11) 163.0 2_656
N12 H12A O14 0.88 1.91 2.774(11) 167.7 2_656
N11 H11A O14 0.88 1.94 2.788(11) 161.1 2_656
N10 H10A O12 0.88 1.89 2.769(11) 176.1 2_656
N9 H9A O12 0.88 2.04 2.861(11) 155.9 2_656
N8 H8 O13 0.88 1.99 2.788(12) 151.0 2_656
N7 H7 O12 0.88 2.08 2.904(10) 155.3 .
N6 H6A O11 0.88 1.93 2.754(11) 155.9 .
N5 H5A O11 0.88 1.95 2.817(10) 169.6 .
N4 H4 O13 0.88 1.86 2.703(11) 160.9 .
N3 H3A O13 0.88 1.86 2.721(9) 165.7 .
N2 H2A O14 0.88 1.98 2.843(9) 166.2 .
C79 H79B O9 0.99 2.63 3.38(2) 132.1 1_554
C75 H75A O7 0.99 2.57 3.516(18) 160.2 4_656
C71 H71B O15 0.99 2.60 3.39(2) 136.7 1_554
C67 H67B O8 0.99 2.51 3.481(19) 167.0 4_656
C63 H63B O6 0.99 2.16 3.146(14) 171.2 .
C60 H60B O6 0.99 2.50 3.358(17) 145.1 .
C59 H59B O4 0.99 2.61 3.277(16) 125.0 3_545
C50 H50 O8 0.95 2.41 2.95(2) 115.5 .
C46 H46 O11 0.95 2.56 3.325(13) 137.5 2_656
C39 H39 O7 0.95 2.44 2.910(16) 110.3 .
C35 H35 O7 0.95 2.35 2.902(17) 116.7 .
C19 H19 O5 0.95 2.40 2.908(16) 113.2 .
C12 H12 O4 0.95 2.39 2.961(16) 118.4 .
C5 H5 O14 0.95 2.59 3.346(13) 136.5 .
C3 H3 O3 0.95 2.25 2.856(13) 120.6 .
N13 H13 O11 0.88 1.93 2.782(11) 163.0 2_656
N12 H12A O14 0.88 1.91 2.774(11) 167.7 2_656
N11 H11A O14 0.88 1.94 2.788(11) 161.1 2_656
N10 H10A O12 0.88 1.89 2.769(11) 176.1 2_656
N9 H9A O12 0.88 2.04 2.861(11) 155.9 2_656
N8 H8 O13 0.88 1.99 2.788(12) 151.0 2_656
N7 H7 O12 0.88 2.08 2.904(10) 155.3 .
N6 H6A O11 0.88 1.93 2.754(11) 155.9 .
N5 H5A O11 0.88 1.95 2.817(10) 169.6 .
N4 H4 O13 0.88 1.86 2.703(11) 160.9 .
N3 H3A O13 0.88 1.86 2.721(9) 165.7 .
N2 H2A O14 0.88 1.98 2.843(9) 166.2 .
C79 H79B O9 0.99 2.63 3.38(2) 132.1 1_554
C75 H75A O7 0.99 2.57 3.516(18) 160.2 4_656
C71 H71B O15 0.99 2.60 3.39(2) 136.7 1_554
C67 H67B O8 0.99 2.51 3.481(19) 167.0 4_656
C63 H63B O6 0.99 2.16 3.146(14) 171.2 .
C60 H60B O6 0.99 2.50 3.358(17) 145.1 .
C59 H59B O4 0.99 2.61 3.277(16) 125.0 3_545
C50 H50 O8 0.95 2.41 2.95(2) 115.5 .
C46 H46 O11 0.95 2.56 3.325(13) 137.5 2_656
C39 H39 O7 0.95 2.44 2.910(16) 110.3 .
C35 H35 O7 0.95 2.35 2.902(17) 116.7 .
C19 H19 O5 0.95 2.40 2.908(16) 113.2 .
C12 H12 O4 0.95 2.39 2.961(16) 118.4 .
C5 H5 O14 0.95 2.59 3.346(13) 136.5 .
C3 H3 O3 0.95 2.25 2.856(13) 120.6 .
N13 H13 O11 0.88 1.93 2.782(11) 163.0 2_656
N12 H12A O14 0.88 1.91 2.774(11) 167.7 2_656
N11 H11A O14 0.88 1.94 2.788(11) 161.1 2_656
N10 H10A O12 0.88 1.89 2.769(11) 176.1 2_656
N9 H9A O12 0.88 2.04 2.861(11) 155.9 2_656
N8 H8 O13 0.88 1.99 2.788(12) 151.0 2_656
N7 H7 O12 0.88 2.08 2.904(10) 155.3 .
N6 H6A O11 0.88 1.93 2.754(11) 155.9 .
N5 H5A O11 0.88 1.95 2.817(10) 169.6 .
N4 H4 O13 0.88 1.86 2.703(11) 160.9 .
N3 H3A O13 0.88 1.86 2.721(9) 165.7 .
N2 H2A O14 0.88 1.98 2.843(9) 166.2 .
C79 H79B O9 0.99 2.63 3.38(2) 132.1 1_554
C75 H75A O7 0.99 2.57 3.516(18) 160.2 4_656
C71 H71B O15 0.99 2.60 3.39(2) 136.7 1_554
C67 H67B O8 0.99 2.51 3.481(19) 167.0 4_656
C63 H63B O6 0.99 2.16 3.146(14) 171.2 .
C60 H60B O6 0.99 2.50 3.358(17) 145.1 .
C59 H59B O4 0.99 2.61 3.277(16) 125.0 3_545
C50 H50 O8 0.95 2.41 2.95(2) 115.5 .
C46 H46 O11 0.95 2.56 3.325(13) 137.5 2_656
C42 H42 O8 0.95 2.52 2.971(17) 108.9 .
C39 H39 O7 0.95 2.44 2.910(16) 110.3 .
C35 H35 O7 0.95 2.35 2.902(17) 116.7 .
C19 H19 O5 0.95 2.40 2.908(16) 113.2 .
C12 H12 O4 0.95 2.39 2.961(16) 118.4 .
C5 H5 O14 0.95 2.59 3.346(13) 136.5 .
C3 H3 O3 0.95 2.25 2.856(13) 120.6 .
N13 H13 O11 0.88 1.93 2.782(11) 163.0 2_656
N12 H12A O14 0.88 1.91 2.774(11) 167.7 2_656
N11 H11A O14 0.88 1.94 2.788(11) 161.1 2_656
N10 H10A O12 0.88 1.89 2.769(11) 176.1 2_656
N9 H9A O12 0.88 2.04 2.861(11) 155.9 2_656
N8 H8 O13 0.88 1.99 2.788(12) 151.0 2_656
N7 H7 O12 0.88 2.08 2.904(10) 155.3 .
N6 H6A O11 0.88 1.93 2.754(11) 155.9 .
N5 H5A O11 0.88 1.95 2.817(10) 169.6 .
N4 H4 O13 0.88 1.86 2.703(11) 160.9 .
N3 H3A O13 0.88 1.86 2.721(9) 165.7 .
N2 H2A O14 0.88 1.98 2.843(9) 166.2 .
C79 H79B O9 0.99 2.63 3.38(2) 132.1 1_554
C75 H75A O7 0.99 2.57 3.516(18) 160.2 4_656
C71 H71B O15 0.99 2.60 3.39(2) 136.7 1_554
C67 H67B O8 0.99 2.51 3.481(19) 167.0 4_656
C63 H63B O6 0.99 2.16 3.146(14) 171.2 .
C60 H60B O6 0.99 2.50 3.358(17) 145.1 .
C50 H50 O8 0.95 2.41 2.95(2) 115.5 .
C46 H46 O11 0.95 2.56 3.325(13) 137.5 2_656
C39 H39 O7 0.95 2.44 2.910(16) 110.3 .
C35 H35 O7 0.95 2.35 2.902(17) 116.7 .
C19 H19 O5 0.95 2.40 2.908(16) 113.2 .
C12 H12 O4 0.95 2.39 2.961(16) 118.4 .
C5 H5 O14 0.95 2.59 3.346(13) 136.5 .
C3 H3 O3 0.95 2.25 2.856(13) 120.6 .
N13 H13 O11 0.88 1.93 2.782(11) 163.0 2_656
N12 H12A O14 0.88 1.91 2.774(11) 167.7 2_656
N11 H11A O14 0.88 1.94 2.788(11) 161.1 2_656
N10 H10A O12 0.88 1.89 2.769(11) 176.1 2_656
N9 H9A O12 0.88 2.04 2.861(11) 155.9 2_656
N8 H8 O13 0.88 1.99 2.788(12) 151.0 2_656
N7 H7 O12 0.88 2.08 2.904(10) 155.3 .
N6 H6A O11 0.88 1.93 2.754(11) 155.9 .
N5 H5A O11 0.88 1.95 2.817(10) 169.6 .
N4 H4 O13 0.88 1.86 2.703(11) 160.9 .
N3 H3A O13 0.88 1.86 2.721(9) 165.7 .
N2 H2A O14 0.88 1.98 2.843(9) 166.2 .
C79 H79B O9 0.99 2.63 3.38(2) 132.1 1_554
C75 H75A O7 0.99 2.57 3.516(18) 160.2 4_656
C67 H67B O8 0.99 2.51 3.481(19) 167.0 4_656
C63 H63B O6 0.99 2.16 3.146(14) 171.2 .
C60 H60B O6 0.99 2.50 3.358(17) 145.1 .
C50 H50 O8 0.95 2.41 2.95(2) 115.5 .
C46 H46 O11 0.95 2.56 3.325(13) 137.5 2_656
C39 H39 O7 0.95 2.44 2.910(16) 110.3 .
C35 H35 O7 0.95 2.35 2.902(17) 116.7 .
C19 H19 O5 0.95 2.40 2.908(16) 113.2 .
C12 H12 O4 0.95 2.39 2.961(16) 118.4 .
C5 H5 O14 0.95 2.59 3.346(13) 136.5 .
C3 H3 O3 0.95 2.25 2.856(13) 120.6 .
C59 H59B O4 0.99 2.61 3.277(16) 125.0 3_545
C3 H3 O3 0.95 2.25 2.856(13) 120.6 .
C5 H5 O14 0.95 2.59 3.346(13) 136.5 .
C12 H12 O4 0.95 2.39 2.961(16) 118.4 .
C19 H19 O5 0.95 2.40 2.908(16) 113.2 .
C35 H35 O7 0.95 2.35 2.902(17) 116.7 .
C39 H39 O7 0.95 2.44 2.910(16) 110.3 .
C46 H46 O11 0.95 2.56 3.325(13) 137.5 2_656
C50 H50 O8 0.95 2.41 2.95(2) 115.5 .
C60 H60B O6 0.99 2.50 3.358(17) 145.1 .
C63 H63B O6 0.99 2.16 3.146(14) 171.2 .
C67 H67B O8 0.99 2.51 3.481(19) 167.0 4_656
C75 H75A O7 0.99 2.57 3.516(18) 160.2 4_656
C79 H79B O9 0.99 2.63 3.38(2) 132.1 1_554
N3 H3A O13 0.88 1.86 2.721(9) 165.7 .
N4 H4 O13 0.88 1.86 2.703(11) 160.9 .
N5 H5A O11 0.88 1.95 2.817(10) 169.6 .
N6 H6A O11 0.88 1.93 2.754(11) 155.9 .
N7 H7 O12 0.88 2.08 2.904(10) 155.3 .
N8 H8 O13 0.88 1.99 2.788(12) 151.0 2_656
N9 H9A O12 0.88 2.04 2.861(11) 155.9 2_656
N10 H10A O12 0.88 1.89 2.769(11) 176.1 2_656
N11 H11A O14 0.88 1.94 2.788(11) 161.1 2_656
N12 H12A O14 0.88 1.91 2.774(11) 167.7 2_656
N13 H13 O11 0.88 1.93 2.782(11) 163.0 2_656
C3 H3 O3 0.95 2.25 2.856(13) 120.6 .
C5 H5 O14 0.95 2.59 3.346(13) 136.5 .
C12 H12 O4 0.95 2.39 2.961(16) 118.4 .
C19 H19 O5 0.95 2.40 2.908(16) 113.2 .
C35 H35 O7 0.95 2.35 2.902(17) 116.7 .
C39 H39 O7 0.95 2.44 2.910(16) 110.3 .
C46 H46 O11 0.95 2.56 3.325(13) 137.5 2_656
C50 H50 O8 0.95 2.41 2.95(2) 115.5 .
C60 H60B O6 0.99 2.50 3.358(17) 145.1 .
C63 H63B O6 0.99 2.16 3.146(14) 171.2 .
C67 H67B O8 0.99 2.51 3.481(19) 167.0 4_656
C71 H71B O15 0.99 2.60 3.39(2) 136.7 1_554
C75 H75A O7 0.99 2.57 3.516(18) 160.2 4_656
C79 H79B O9 0.99 2.63 3.38(2) 132.1 1_554
N2 H2A O14 0.88 1.98 2.843(9) 166.2 .
N3 H3A O13 0.88 1.86 2.721(9) 165.7 .
N4 H4 O13 0.88 1.86 2.703(11) 160.9 .
N5 H5A O11 0.88 1.95 2.817(10) 169.6 .
N6 H6A O11 0.88 1.93 2.754(11) 155.9 .
N7 H7 O12 0.88 2.08 2.904(10) 155.3 .
N8 H8 O13 0.88 1.99 2.788(12) 151.0 2_656
N9 H9A O12 0.88 2.04 2.861(11) 155.9 2_656
N10 H10A O12 0.88 1.89 2.769(11) 176.1 2_656
N11 H11A O14 0.88 1.94 2.788(11) 161.1 2_656
N12 H12A O14 0.88 1.91 2.774(11) 167.7 2_656
N13 H13 O11 0.88 1.93 2.782(11) 163.0 2_656
C3 H3 O3 0.95 2.25 2.856(13) 120.6 .
C5 H5 O14 0.95 2.59 3.346(13) 136.5 .
C12 H12 O4 0.95 2.39 2.961(16) 118.4 .
C19 H19 O5 0.95 2.40 2.908(16) 113.2 .
C35 H35 O7 0.95 2.35 2.902(17) 116.7 .
C39 H39 O7 0.95 2.44 2.910(16) 110.3 .
C42 H42 O8 0.95 2.52 2.971(17) 108.9 .
C46 H46 O11 0.95 2.56 3.325(13) 137.5 2_656
C50 H50 O8 0.95 2.41 2.95(2) 115.5 .
C59 H59B O4 0.99 2.61 3.277(16) 125.0 3_545
C60 H60B O6 0.99 2.50 3.358(17) 145.1 .
C63 H63B O6 0.99 2.16 3.146(14) 171.2 .
C67 H67B O8 0.99 2.51 3.481(19) 167.0 4_656
C71 H71B O15 0.99 2.60 3.39(2) 136.7 1_554
C75 H75A O7 0.99 2.57 3.516(18) 160.2 4_656
C79 H79B O9 0.99 2.63 3.38(2) 132.1 1_554
N2 H2A O14 0.88 1.98 2.843(9) 166.2 .
N3 H3A O13 0.88 1.86 2.721(9) 165.7 .
N4 H4 O13 0.88 1.86 2.703(11) 160.9 .
N5 H5A O11 0.88 1.95 2.817(10) 169.6 .
N6 H6A O11 0.88 1.93 2.754(11) 155.9 .
N7 H7 O12 0.88 2.08 2.904(10) 155.3 .
N8 H8 O13 0.88 1.99 2.788(12) 151.0 2_656
N9 H9A O12 0.88 2.04 2.861(11) 155.9 2_656
N10 H10A O12 0.88 1.89 2.769(11) 176.1 2_656
N11 H11A O14 0.88 1.94 2.788(11) 161.1 2_656
N12 H12A O14 0.88 1.91 2.774(11) 167.7 2_656
N13 H13 O11 0.88 1.93 2.782(11) 163.0 2_656
C3 H3 O3 0.95 2.25 2.856(13) 120.6 .
C5 H5 O14 0.95 2.59 3.346(13) 136.5 .
C12 H12 O4 0.95 2.39 2.961(16) 118.4 .
C19 H19 O5 0.95 2.40 2.908(16) 113.2 .
C35 H35 O7 0.95 2.35 2.902(17) 116.7 .
C39 H39 O7 0.95 2.44 2.910(16) 110.3 .
C42 H42 O8 0.95 2.52 2.971(17) 108.9 .
C46 H46 O11 0.95 2.56 3.325(13) 137.5 2_656
C50 H50 O8 0.95 2.41 2.95(2) 115.5 .
C59 H59B O4 0.99 2.61 3.277(16) 125.0 3_545
C60 H60B O6 0.99 2.50 3.358(17) 145.1 .
C63 H63B O6 0.99 2.16 3.146(14) 171.2 .
C67 H67B O8 0.99 2.51 3.481(19) 167.0 4_656
C71 H71B O15 0.99 2.60 3.39(2) 136.7 1_554
C75 H75A O7 0.99 2.57 3.516(18) 160.2 4_656
C79 H79B O9 0.99 2.63 3.38(2) 132.1 1_554
N2 H2A O14 0.88 1.98 2.843(9) 166.2 .
N3 H3A O13 0.88 1.86 2.721(9) 165.7 .
N4 H4 O13 0.88 1.86 2.703(11) 160.9 .
N5 H5A O11 0.88 1.95 2.817(10) 169.6 .
N6 H6A O11 0.88 1.93 2.754(11) 155.9 .
N7 H7 O12 0.88 2.08 2.904(10) 155.3 .
N8 H8 O13 0.88 1.99 2.788(12) 151.0 2_656
N9 H9A O12 0.88 2.04 2.861(11) 155.9 2_656
N10 H10A O12 0.88 1.89 2.769(11) 176.1 2_656
N11 H11A O14 0.88 1.94 2.788(11) 161.1 2_656
N12 H12A O14 0.88 1.91 2.774(11) 167.7 2_656
N13 H13 O11 0.88 1.93 2.782(11) 163.0 2_656
C3 H3 O3 0.95 2.25 2.856(13) 120.6 .
C5 H5 O14 0.95 2.59 3.346(13) 136.5 .
C12 H12 O4 0.95 2.39 2.961(16) 118.4 .
C19 H19 O5 0.95 2.40 2.908(16) 113.2 .
C35 H35 O7 0.95 2.35 2.902(17) 116.7 .
C39 H39 O7 0.95 2.44 2.910(16) 110.3 .
C42 H42 O8 0.95 2.52 2.971(17) 108.9 .
C46 H46 O11 0.95 2.56 3.325(13) 137.5 2_656
C50 H50 O8 0.95 2.41 2.95(2) 115.5 .
C59 H59B O4 0.99 2.61 3.277(16) 125.0 3_545
C60 H60B O6 0.99 2.50 3.358(17) 145.1 .
C63 H63B O6 0.99 2.16 3.146(14) 171.2 .
C67 H67B O8 0.99 2.51 3.481(19) 167.0 4_656
C71 H71B O15 0.99 2.60 3.39(2) 136.7 1_554
C75 H75A O7 0.99 2.57 3.516(18) 160.2 4_656
C79 H79B O9 0.99 2.63 3.38(2) 132.1 1_554
N2 H2A O14 0.88 1.98 2.843(9) 166.2 .
N3 H3A O13 0.88 1.86 2.721(9) 165.7 .
N4 H4 O13 0.88 1.86 2.703(11) 160.9 .
N5 H5A O11 0.88 1.95 2.817(10) 169.6 .
N6 H6A O11 0.88 1.93 2.754(11) 155.9 .
N7 H7 O12 0.88 2.08 2.904(10) 155.3 .
N8 H8 O13 0.88 1.99 2.788(12) 151.0 2_656
N9 H9A O12 0.88 2.04 2.861(11) 155.9 2_656
N10 H10A O12 0.88 1.89 2.769(11) 176.1 2_656
N11 H11A O14 0.88 1.94 2.788(11) 161.1 2_656
N12 H12A O14 0.88 1.91 2.774(11) 167.7 2_656
N13 H13 O11 0.88 1.93 2.782(11) 163.0 2_656
C3 H3 O3 0.95 2.25 2.856(13) 120.6 .
C5 H5 O14 0.95 2.59 3.346(13) 136.5 .
C12 H12 O4 0.95 2.39 2.961(16) 118.4 .
C19 H19 O5 0.95 2.40 2.908(16) 113.2 .
C35 H35 O7 0.95 2.35 2.902(17) 116.7 .
C39 H39 O7 0.95 2.44 2.910(16) 110.3 .
C46 H46 O11 0.95 2.56 3.325(13) 137.5 2_656
C50 H50 O8 0.95 2.41 2.95(2) 115.5 .
C59 H59B O4 0.99 2.61 3.277(16) 125.0 3_545
C60 H60B O6 0.99 2.50 3.358(17) 145.1 .
C63 H63B O6 0.99 2.16 3.146(14) 171.2 .
C67 H67B O8 0.99 2.51 3.481(19) 167.0 4_656
C71 H71B O15 0.99 2.60 3.39(2) 136.7 1_554
C75 H75A O7 0.99 2.57 3.516(18) 160.2 4_656
C79 H79B O9 0.99 2.63 3.38(2) 132.1 1_554
N2 H2A O14 0.88 1.98 2.843(9) 166.2 .
N3 H3A O13 0.88 1.86 2.721(9) 165.7 .
N4 H4 O13 0.88 1.86 2.703(11) 160.9 .
N5 H5A O11 0.88 1.95 2.817(10) 169.6 .
N6 H6A O11 0.88 1.93 2.754(11) 155.9 .
N7 H7 O12 0.88 2.08 2.904(10) 155.3 .
N8 H8 O13 0.88 1.99 2.788(12) 151.0 2_656
N9 H9A O12 0.88 2.04 2.861(11) 155.9 2_656
N10 H10A O12 0.88 1.89 2.769(11) 176.1 2_656
N11 H11A O14 0.88 1.94 2.788(11) 161.1 2_656
N12 H12A O14 0.88 1.91 2.774(11) 167.7 2_656
N13 H13 O11 0.88 1.93 2.782(11) 163.0 2_656

loop_
_geom_torsion_atom_site_label_1
_geom_torsion_atom_site_label_2
_geom_torsion_atom_site_label_3
_geom_torsion_atom_site_label_4
_geom_torsion
_geom_torsion_site_symmetry_1
_geom_torsion_site_symmetry_4
C6 C1 C2 C3 0.5(19) . .
N1 C1 C2 C3 176.6(12) . .
C1 C2 C3 C4 0.6(17) . .
C2 C3 C4 C5 0.6(15) . .
C2 C3 C4 N2 177.0(10) . .
N2 C4 C5 C6 -179.7(10) . .
C3 C4 C5 C6 -3.1(16) . .
C4 C5 C6 C1 4.0(16) . .
C2 C1 C6 C5 -2.5(16) . .
N1 C1 C6 C5 -179.0(10) . .
N3 C8 C9 C10 -179.3(11) . .
C13 C8 C9 C10 -3.0(18) . .
C8 C9 C10 C11 3(2) . .
C9 C10 C11 C12 -2(2) . .
C10 C11 C12 C13 0.0(19) . .
C11 C12 C13 N4 -179.7(10) . .
C11 C12 C13 C8 0.3(16) . .
N3 C8 C13 C12 177.6(10) . .
C9 C8 C13 C12 1.2(15) . .
N3 C8 C13 N4 -2.4(14) . .
C9 C8 C13 N4 -178.8(10) . .
C20 C15 C16 C17 -0.5(19) . .
N5 C15 C16 C17 -178.2(11) . .
C15 C16 C17 C18 0.8(19) . .
C16 C17 C18 C19 -1(2) . .
C17 C18 C19 C20 2(2) . .
C16 C15 C20 C19 0.7(18) . .
N5 C15 C20 C19 178.5(10) . .
C16 C15 C20 N6 -177.0(11) . .
N5 C15 C20 N6 0.8(16) . .
C18 C19 C20 C15 -1.4(18) . .
C18 C19 C20 N6 176.2(12) . .
N7 C22 C23 C24 89.7(11) . .
N7 C22 C23 C28 -88.2(10) . .
C28 C23 C24 C25 -1.9(14) . .
C22 C23 C24 C25 -179.9(9) . .
C23 C24 C25 C26 1.5(15) . .
C24 C25 C26 C27 0.1(14) . .
C24 C25 C26 C29 179.4(10) . .
C25 C26 C27 C28 -1.2(15) . .
C29 C26 C27 C28 179.5(10) . .
C26 C27 C28 C23 0.8(16) . .
C24 C23 C28 C27 0.8(14) . .
C22 C23 C28 C27 178.7(9) . .
C27 C26 C29 N8 113.5(11) . .
C25 C26 C29 N8 -65.8(13) . .
C36 C31 C32 C33 0.0(17) . .
N9 C31 C32 C33 -178.7(11) . .
C31 C32 C33 C34 -4(2) . .
C32 C33 C34 C35 7(2) . .
C33 C34 C35 C36 -5.9(19) . .
C34 C35 C36 C31 1.5(18) . .
C34 C35 C36 N10 -177.4(11) . .
C32 C31 C36 C35 1.5(15) . .
N9 C31 C36 C35 -179.7(10) . .
C32 C31 C36 N10 -179.5(9) . .
N9 C31 C36 N10 -0.7(13) . .
N11 C38 C39 C40 -179.2(10) . .
C43 C38 C39 C40 5.6(15) . .
C38 C39 C40 C41 -5.2(18) . .
C39 C40 C41 C42 4.9(19) . .
C40 C41 C42 C43 -5.6(19) . .
C41 C42 C43 N12 -174.6(11) . .
C41 C42 C43 C38 5.9(16) . .
C39 C38 C43 C42 -5.7(13) . .
N11 C38 C43 C42 178.8(9) . .
C39 C38 C43 N12 174.7(9) . .
N11 C38 C43 N12 -0.8(12) . .
C50 C45 C46 C47 -2(2) . .
N13 C45 C46 C47 -178.7(12) . .
C45 C46 C47 C48 -5(2) . .
C46 C47 C48 N14 179.2(16) . .
C46 C47 C48 C49 1(2) . .
C47 C48 C49 C50 10(4) . .
N14 C48 C49 C50 -168(3) . .
C48 C49 C50 C45 -18(5) . .
C46 C45 C50 C49 14(4) . .
N13 C45 C50 C49 -169(3) . .
N16 C51 C52 C53 159.1(13) . .
C51 C52 C53 C54 -178.0(13) . .
N16 C55 C56 C57 -160.7(13) . .
C55 C56 C57 C58 -171.6(18) . .
N16 C59 C60 C61 -176.6(18) . .
C59 C60 C61 C62 171(2) . .
N16 C63 C64 C65 169.4(12) . .
C63 C64 C65 C66 -72(2) . .
N15 C67 C68 C69 160.0(14) . .
C67 C68 C69 C70 176.6(15) . .
N15 C71 C72 C73 170.0(14) . .
C71 C72 C73 C74 175(2) . .
N15 C75 C76 C77 177.0(17) . .
C75 C76 C77 C78 -178(3) . .
N15 C79 C80 C81 -166.8(13) . .
C79 C80 C81 C82 -171.9(15) . .
C2 C1 N1 O2 175.0(13) . .
C6 C1 N1 O2 -8.6(18) . .
C2 C1 N1 O1 3.5(19) . .
C6 C1 N1 O1 180.0(13) . .
O3 C7 N2 C4 -7.8(18) . .
N3 C7 N2 C4 179.5(9) . .
C5 C4 N2 C7 -171.6(10) . .
C3 C4 N2 C7 12.1(16) . .
C9 C8 N3 C7 32.3(17) . .
C13 C8 N3 C7 -143.9(10) . .
O3 C7 N3 C8 10.3(17) . .
N2 C7 N3 C8 -176.7(10) . .
O4 C14 N4 C13 11.3(17) . .
N5 C14 N4 C13 -171.7(9) . .
C12 C13 N4 C14 -26.5(15) . .
C8 C13 N4 C14 153.5(10) . .
O4 C14 N5 C15 1.2(17) . .
N4 C14 N5 C15 -175.9(10) . .
C16 C15 N5 C14 -39.7(18) . .
C20 C15 N5 C14 142.5(11) . .
O5 C21 N6 C20 10.3(18) . .
N7 C21 N6 C20 -171.9(10) . .
C15 C20 N6 C21 -157.5(11) . .
C19 C20 N6 C21 24.9(18) . .
O5 C21 N7 C22 2.8(17) . .
N6 C21 N7 C22 -175.0(8) . .
C23 C22 N7 C21 84.1(12) . .
O6 C30 N8 C29 -8.0(16) . .
N9 C30 N8 C29 172.5(9) . .
C26 C29 N8 C30 95.2(13) . .
O6 C30 N9 C31 7.7(15) . .
N8 C30 N9 C31 -172.7(9) . .
C36 C31 N9 C30 133.7(10) . .
C32 C31 N9 C30 -47.6(14) . .
O7 C37 N10 C36 -15.9(16) . .
N11 C37 N10 C36 162.9(8) . .
C35 C36 N10 C37 30.8(15) . .
C31 C36 N10 C37 -148.2(9) . .
O7 C37 N11 C38 -3.6(15) . .
N10 C37 N11 C38 177.6(8) . .
C39 C38 N11 C37 34.6(14) . .
C43 C38 N11 C37 -150.2(9) . .
O8 C44 N12 C43 -5.1(19) . .
N13 C44 N12 C43 175.3(10) . .
C42 C43 N12 C44 -37.3(16) . .
C38 C43 N12 C44 142.3(10) . .
O8 C44 N13 C45 11(2) . .
N12 C44 N13 C45 -169.8(10) . .
C46 C45 N13 C44 -175.8(12) . .
C50 C45 N13 C44 8(3) . .
C47 C48 N14 O9 173(3) . .
C49 C48 N14 O9 -9(4) . .
C47 C48 N14 O10 0(3) . .
C49 C48 N14 O10 178(2) . .
C80 C79 N15 C71 177.0(13) . .
C80 C79 N15 C75 -60.0(17) . .
C80 C79 N15 C67 58.0(16) . .
C72 C71 N15 C79 177.7(13) . .
C72 C71 N15 C75 52.1(16) . .
C72 C71 N15 C67 -62.9(17) . .
C76 C75 N15 C79 -63.2(19) . .
C76 C75 N15 C71 58.8(18) . .
C76 C75 N15 C67 176.2(15) . .
C68 C67 N15 C79 52.6(16) . .
C68 C67 N15 C71 -65.8(16) . .
C68 C67 N15 C75 176.2(13) . .
C52 C51 N16 C55 50.8(18) . .
C52 C51 N16 C59 177.1(14) . .
C52 C51 N16 C63 -67.5(17) . .
C56 C55 N16 C51 67.9(15) . .
C56 C55 N16 C59 -56.2(17) . .
C56 C55 N16 C63 -171.1(12) . .
C60 C59 N16 C51 179.8(17) . .
C60 C59 N16 C55 -53(2) . .
C60 C59 N16 C63 61(2) . .
C64 C63 N16 C51 -58.4(16) . .
C64 C63 N16 C55 178.2(13) . .
C64 C63 N16 C59 58.7(15) . .
C86 C85 C84 C83 23(5) . .
N17 C83 C84 C85 180(3) . .
C87 C87 C88 C89 167(8) 2_656 .
N17 C87 C88 C89 158.9(17) . .
C87 C88 C89 C90 156(3) . .
C88 C87 N17 C87 176(3) . 2_656
C87 C87 N17 C83 99(3) 2_656 .
C88 C87 N17 C83 -85.2(17) . .
C87 C87 N17 C83 -90(3) 2_656 2_656
C88 C87 N17 C83 85.6(17) . 2_656
C84 C83 N17 C87 177(3) . 2_656
C84 C83 N17 C87 130(3) . .
C84 C83 N17 C83 -27(2) . 2_656

loop_
_platon_squeeze_void_nr
_platon_squeeze_void_average_x
_platon_squeeze_void_average_y
_platon_squeeze_void_average_z
_platon_squeeze_void_volume
_platon_squeeze_void_count_electrons
_platon_squeeze_void_content
1 -0.009 0.065 0.000 875 232 ' '
2 0.492 0.565 0.000 875 232 ' '
